data_4124839
loop_
_publ_author_name
'Spanopoulos, Ioannis'
'Tsangarakis, Constantinos'
'Klontzas, Emmanuel'
'Tylianakis, Emmanuel'
'Froudakis, George'
'Adil, Karim'
'Belmabkhout, Youssef'
'Eddaoudi, Mohamed'
'Trikalitis, Pantelis N.'

_publ_section_title
;
 Reticular Synthesis of HKUST-like tbo-MOFs with Enhanced CH4 Storage.
;
_journal_issue 5
_journal_name_full 'Journal of the American Chemical Society'
_journal_page_first 1568
_journal_page_last 1574
_journal_paper_doi 10.1021/jacs.5b11079
_journal_volume 138
_journal_year 2016
_chemical_formula_sum 'C64 H34 O20 Zn4'
_chemical_formula_weight 1384.39
_chemical_name_systematic
;
 ?
;
_space_group_crystal_system orthorhombic
_space_group_IT_number 69
_space_group_name_Hall '-F 2 2'
_space_group_name_H-M_alt 'F m m m'
_symmetry_space_group_name_Hall '-F 2 2'
_symmetry_space_group_name_H-M 'F m m m'
_atom_sites_solution_hydrogens geom
_audit_creation_method SHELXL-2013
_cell_angle_alpha 90
_cell_angle_beta 90
_cell_angle_gamma 90
_cell_formula_units_Z 8
_cell_length_a 25.920(5)
_cell_length_b 28.560(6)
_cell_length_c 40.270(8)
_cell_measurement_reflns_used 2211
_cell_measurement_temperature 250(2)
_cell_measurement_theta_max 30.38
_cell_measurement_theta_min 1.519
_cell_volume 29811(10)
_computing_structure_refinement 'SHELXL-2013 (Sheldrick, 2013)'
_diffrn_ambient_temperature 250(2)
_diffrn_measured_fraction_theta_full 0.737
_diffrn_measured_fraction_theta_max 0.948
_diffrn_measurement_device_type PILATUS
_diffrn_radiation_wavelength 0.91841
_diffrn_reflns_av_R_equivalents 0.0349
_diffrn_reflns_av_unetI/netI 0.0276
_diffrn_reflns_laue_measured_fraction_full 0.737
_diffrn_reflns_laue_measured_fraction_max 0.948
_diffrn_reflns_limit_h_max 25
_diffrn_reflns_limit_h_min -27
_diffrn_reflns_limit_k_max 27
_diffrn_reflns_limit_k_min -28
_diffrn_reflns_limit_l_max 41
_diffrn_reflns_limit_l_min -41
_diffrn_reflns_number 27643
_diffrn_reflns_point_group_measured_fraction_full 0.737
_diffrn_reflns_point_group_measured_fraction_max 0.948
_diffrn_reflns_theta_full 33.439
_diffrn_reflns_theta_max 30.381
_diffrn_reflns_theta_min 1.519
_diffrn_source Synchrotron
_exptl_absorpt_coefficient_mu 0.667
_exptl_absorpt_correction_T_max 1.000
_exptl_absorpt_correction_T_min 0.934
_exptl_absorpt_correction_type empirical
_exptl_crystal_colour Colorless
_exptl_crystal_density_diffrn 0.617
_exptl_crystal_description Plate
_exptl_crystal_F_000 5584
_exptl_crystal_size_max 0.200
_exptl_crystal_size_mid 0.200
_exptl_crystal_size_min 0.100
_refine_diff_density_max 2.820
_refine_diff_density_min -0.992
_refine_diff_density_rms 0.281
_refine_ls_extinction_method none
_refine_ls_goodness_of_fit_ref 2.653
_refine_ls_hydrogen_treatment constr
_refine_ls_matrix_type full
_refine_ls_number_parameters 208
_refine_ls_number_reflns 5287
_refine_ls_number_restraints 0
_refine_ls_restrained_S_all 2.653
_refine_ls_R_factor_all 0.1424
_refine_ls_R_factor_gt 0.1413
_refine_ls_shift/su_max 0.000
_refine_ls_shift/su_mean 0.000
_refine_ls_structure_factor_coef Fsqd
_refine_ls_weighting_details 'w=1/[\s^2^(Fo^2^)+(0.2000P)^2^] where P=(Fo^2^+2Fc^2^)/3'
_refine_ls_weighting_scheme calc
_refine_ls_wR_factor_gt 0.4933
_refine_ls_wR_factor_ref 0.4954
_reflns_Friedel_coverage 0.000
_reflns_number_gt 5067
_reflns_number_total 5287
_reflns_threshold_expression 'I > 2\s(I)'
_cod_data_source_file ja5b11079_si_003.cif
_cod_data_source_block Zn-tbo
_cod_depositor_comments 'Adding full bibliography for 4124839--4124840.cif.'
_cod_database_code 4124839
_shelx_space_group_comment
;
The symmetry employed for this shelxl refinement is uniquely defined
by the following loop, which should always be used as a source of
symmetry information in preference to the above space-group names.
They are only intended as comments.
;
_shelxl_version_number 2013-4

loop_
_space_group_symop_operation_xyz
'x, y, z'
'-x, -y, z'
'-x, y, -z'
'x, -y, -z'
'x, y+1/2, z+1/2'
'-x, -y+1/2, z+1/2'
'-x, y+1/2, -z+1/2'
'x, -y+1/2, -z+1/2'
'x+1/2, y, z+1/2'
'-x+1/2, -y, z+1/2'
'-x+1/2, y, -z+1/2'
'x+1/2, -y, -z+1/2'
'x+1/2, y+1/2, z'
'-x+1/2, -y+1/2, z'
'-x+1/2, y+1/2, -z'
'x+1/2, -y+1/2, -z'
'-x, -y, -z'
'x, y, -z'
'x, -y, z'
'-x, y, z'
'-x, -y+1/2, -z+1/2'
'x, y+1/2, -z+1/2'
'x, -y+1/2, z+1/2'
'-x, y+1/2, z+1/2'
'-x+1/2, -y, -z+1/2'
'x+1/2, y, -z+1/2'
'x+1/2, -y, z+1/2'
'-x+1/2, y, z+1/2'
'-x+1/2, -y+1/2, -z'
'x+1/2, y+1/2, -z'
'x+1/2, -y+1/2, z'
'-x+1/2, y+1/2, z'

loop_
_atom_site_label
_atom_site_type_symbol
_atom_site_fract_x
_atom_site_fract_y
_atom_site_fract_z
_atom_site_U_iso_or_equiv
_atom_site_adp_type
_atom_site_occupancy
_atom_site_site_symmetry_order
_atom_site_calc_flag
_atom_site_refinement_flags_posn
_atom_site_refinement_flags_adp
_atom_site_refinement_flags_occupancy
Zn1 Zn 0.5000 0.21686(4) 0.22177(2) 0.0338(7) Uani 1 2 d S T P
Zn2 Zn 0.21112(4) 0.5000 0.22284(2) 0.0347(7) Uani 1 2 d S T P
O1 O 0.26206(17) 0.45080(15) 0.20720(12) 0.0578(13) Uani 1 1 d . . .
O2 O 0.44563(17) 0.26624(16) 0.20993(12) 0.0555(13) Uani 1 1 d . . .
O3 O 0.17956(18) 0.44923(13) 0.25223(9) 0.0538(12) Uani 1 1 d . . .
O4 O 0.55539(16) 0.18329(14) 0.24847(10) 0.0513(12) Uani 1 1 d . . .
O5 O 0.5000 0.1820(2) 0.17977(14) 0.0609(17) Uani 1 2 d S T P
O6 O 0.1629(3) 0.5000 0.18471(16) 0.0694(19) Uani 1 2 d S T P
C1 C 0.3138(5) 0.3341(4) 0.0000 0.079(3) Uani 1 2 d S T P
H1A H 0.3217 0.3428 -0.0225 0.118 Uiso 0.25 1 calc R U P
H1B H 0.3452 0.3292 0.0121 0.118 Uiso 0.25 1 calc R U P
H1C H 0.2943 0.3587 0.0104 0.118 Uiso 0.25 1 calc R U P
H1D H 0.3191 0.3443 0.0225 0.118 Uiso 0.25 1 calc R U P
H1E H 0.2956 0.3579 -0.0121 0.118 Uiso 0.25 1 calc R U P
H1F H 0.3465 0.3285 -0.0104 0.118 Uiso 0.25 1 calc R U P
C2 C 0.2823(4) 0.2893(3) 0.0000 0.051(2) Uani 1 2 d S T P
C3 C 0.2656(3) 0.2690(2) 0.02997(13) 0.0482(14) Uani 1 1 d . . .
C4 C 0.2834(2) 0.2903(2) 0.06250(13) 0.0480(15) Uani 1 1 d . . .
C5 C 0.3355(3) 0.2858(2) 0.07261(15) 0.0603(18) Uani 1 1 d . . .
H5 H 0.3594 0.2717 0.0586 0.072 Uiso 1 1 calc R U .
C6 C 0.2497(3) 0.3120(3) 0.08395(15) 0.0645(19) Uani 1 1 d . . .
H6 H 0.2152 0.3152 0.0780 0.077 Uiso 1 1 calc R U .
C7 C 0.3509(3) 0.3023(3) 0.10335(15) 0.0656(19) Uani 1 1 d . . .
H7 H 0.3851 0.2985 0.1099 0.079 Uiso 1 1 calc R U .
C8 C 0.2663(3) 0.3289(2) 0.11389(14) 0.0555(17) Uani 1 1 d . . .
H8 H 0.2430 0.3441 0.1277 0.067 Uiso 1 1 calc R U .
C9 C 0.3176(2) 0.3239(2) 0.12416(14) 0.0496(16) Uani 1 1 d . . .
C10 C 0.3344(2) 0.34053(19) 0.15802(14) 0.0460(15) Uani 1 1 d . . .
C11 C 0.3737(2) 0.3164(2) 0.17531(14) 0.0479(15) Uani 1 1 d . . .
H11 H 0.3894 0.2905 0.1655 0.058 Uiso 1 1 calc R U .
C12 C 0.3108(2) 0.3780(2) 0.17342(13) 0.0475(15) Uani 1 1 d . . .
H12 H 0.2837 0.3933 0.1629 0.057 Uiso 1 1 calc R U .
C13 C 0.3892(2) 0.3303(2) 0.20623(14) 0.0463(15) Uani 1 1 d . . .
C14 C 0.3273(2) 0.3932(2) 0.20491(13) 0.0429(15) Uani 1 1 d . . .
C15 C 0.3665(3) 0.3692(3) 0.22096(12) 0.0450(16) Uani 1 1 d . . .
H15 H 0.3776 0.3791 0.2417 0.054 Uiso 1 1 calc R U .
C16 C 0.3018(3) 0.4344(2) 0.22106(13) 0.0453(17) Uani 1 1 d . . .
C17 C 0.4300(2) 0.3020(2) 0.22397(12) 0.0390(16) Uani 1 1 d . . .

loop_
_atom_site_aniso_label
_atom_site_aniso_U_11
_atom_site_aniso_U_22
_atom_site_aniso_U_33
_atom_site_aniso_U_23
_atom_site_aniso_U_13
_atom_site_aniso_U_12
Zn1 0.0437(10) 0.0359(11) 0.0218(10) -0.0082(3) 0.000 0.000
Zn2 0.0488(10) 0.0307(10) 0.0245(10) 0.000 -0.0085(3) 0.000
O1 0.067(3) 0.052(3) 0.055(3) -0.011(2) -0.012(2) 0.018(2)
O2 0.063(3) 0.056(3) 0.048(3) -0.004(2) -0.007(2) 0.019(2)
O3 0.082(3) 0.045(3) 0.035(2) 0.0142(17) -0.009(2) -0.0115(19)
O4 0.060(2) 0.057(3) 0.037(2) -0.0057(19) -0.0142(19) 0.0118(19)
O5 0.079(4) 0.071(4) 0.033(3) -0.023(3) 0.000 0.000
O6 0.086(5) 0.072(5) 0.051(4) 0.000 -0.034(3) 0.000
C1 0.119(9) 0.084(7) 0.034(5) 0.000 0.000 -0.041(6)
C2 0.075(6) 0.050(5) 0.027(4) 0.000 0.000 -0.001(4)
C3 0.076(4) 0.055(4) 0.014(3) 0.000(2) -0.001(2) 0.000(3)
C4 0.066(4) 0.057(3) 0.021(3) -0.004(2) -0.004(2) -0.002(3)
C5 0.078(5) 0.074(5) 0.029(3) -0.021(3) -0.007(3) 0.007(3)
C6 0.060(4) 0.094(5) 0.039(4) -0.008(3) -0.007(3) 0.017(3)
C7 0.066(4) 0.100(6) 0.031(3) -0.008(3) -0.006(3) 0.012(3)
C8 0.063(4) 0.074(4) 0.029(3) -0.019(3) -0.011(3) 0.011(3)
C9 0.061(4) 0.053(4) 0.034(3) -0.006(2) -0.005(3) 0.009(3)
C10 0.062(4) 0.044(3) 0.031(3) -0.001(2) -0.017(3) 0.009(3)
C11 0.058(4) 0.056(4) 0.030(3) -0.010(3) -0.004(2) 0.013(3)
C12 0.060(4) 0.051(4) 0.031(3) 0.003(2) 0.000(2) 0.010(3)
C13 0.054(3) 0.042(3) 0.042(4) -0.004(3) -0.008(3) 0.004(2)
C14 0.053(3) 0.046(3) 0.029(3) -0.008(2) -0.006(2) 0.007(3)
C15 0.060(4) 0.048(4) 0.028(3) -0.011(2) -0.010(2) 0.006(3)
C16 0.065(5) 0.031(4) 0.039(4) -0.002(2) -0.003(3) 0.006(3)
C17 0.043(4) 0.045(4) 0.029(3) 0.005(2) 0.002(2) 0.002(3)

loop_
_atom_type_symbol
_atom_type_description
_atom_type_scat_dispersion_real
_atom_type_scat_dispersion_imag
_atom_type_scat_source
C C 0.0033 0.0016 'International Tables Vol C Tables 4.2.6.8 and 6.1.1.4'
O O 0.0106 0.0060 'International Tables Vol C Tables 4.2.6.8 and 6.1.1.4'
Zn Zn 0.2839 1.4301 'International Tables Vol C Tables 4.2.6.8 and 6.1.1.4'
H H 0.0000 0.0000 'International Tables Vol C Tables 4.2.6.8 and 6.1.1.4'

loop_
_geom_angle_atom_site_label_1
_geom_angle_atom_site_label_2
_geom_angle_atom_site_label_3
_geom_angle
_geom_angle_site_symmetry_1
_geom_angle_site_symmetry_3
O5 Zn1 O4 102.51(19) . 20_655
O5 Zn1 O4 102.51(19) . .
O4 Zn1 O4 89.8(3) 20_655 .
O5 Zn1 O2 98.5(2) . 20_655
O4 Zn1 O2 158.83(18) 20_655 20_655
O4 Zn1 O2 87.82(19) . 20_655
O5 Zn1 O2 98.5(2) . .
O4 Zn1 O2 87.82(19) 20_655 .
O4 Zn1 O2 158.83(18) . .
O2 Zn1 O2 86.9(3) 20_655 .
O5 Zn1 Zn1 170.7(2) . 21_655
O4 Zn1 Zn1 83.99(11) 20_655 21_655
O4 Zn1 Zn1 83.99(11) . 21_655
O2 Zn1 Zn1 74.84(14) 20_655 21_655
O2 Zn1 Zn1 74.84(14) . 21_655
O6 Zn2 O1 99.8(2) . 19_565
O6 Zn2 O1 99.8(2) . .
O1 Zn2 O1 87.7(3) 19_565 .
O6 Zn2 O3 101.3(2) . 19_565
O1 Zn2 O3 87.07(19) 19_565 19_565
O1 Zn2 O3 158.80(18) . 19_565
O6 Zn2 O3 101.3(2) . .
O1 Zn2 O3 158.80(18) 19_565 .
O1 Zn2 O3 87.07(19) . .
O3 Zn2 O3 90.5(2) 19_565 .
O6 Zn2 Zn2 176.5(2) . 25_565
O1 Zn2 Zn2 77.71(13) 19_565 25_565
O1 Zn2 Zn2 77.71(13) . 25_565
O3 Zn2 Zn2 81.10(12) 19_565 25_565
O3 Zn2 Zn2 81.10(12) . 25_565
C16 O1 Zn2 130.6(4) . .
C17 O2 Zn1 133.4(4) . .
C16 O3 Zn2 125.6(4) 11 .
C17 O4 Zn1 121.8(4) 21_655 .
C3 C2 C3 118.2(8) 18 .
C3 C2 C1 120.8(4) 18 .
C3 C2 C1 120.8(4) . .
C3 C3 C2 120.9(4) 14 .
C3 C3 C4 120.2(3) 14 .
C2 C3 C4 118.8(6) . .
C6 C4 C5 117.8(5) . .
C6 C4 C3 122.0(6) . .
C5 C4 C3 120.1(6) . .
C7 C5 C4 120.1(6) . .
C8 C6 C4 120.8(6) . .
C9 C7 C5 121.7(6) . .
C6 C8 C9 121.6(6) . .
C7 C9 C8 118.0(5) . .
C7 C9 C10 121.3(5) . .
C8 C9 C10 120.6(5) . .
C12 C10 C11 118.5(5) . .
C12 C10 C9 121.5(5) . .
C11 C10 C9 120.0(5) . .
C13 C11 C10 121.2(6) . .
C10 C12 C14 120.6(5) . .
C11 C13 C15 119.8(6) . .
C11 C13 C17 118.7(5) . .
C15 C13 C17 121.4(5) . .
C15 C14 C12 119.4(5) . .
C15 C14 C16 120.6(5) . .
C12 C14 C16 120.0(5) . .
C14 C15 C13 120.5(5) . .
O3 C16 O1 124.7(6) 11 .
O3 C16 C14 117.9(6) 11 .
O1 C16 C14 117.4(5) . .
O2 C17 O4 125.9(6) . 21_655
O2 C17 C13 117.0(5) . .
O4 C17 C13 117.0(6) 21_655 .

loop_
_geom_bond_atom_site_label_1
_geom_bond_atom_site_label_2
_geom_bond_distance
_geom_bond_site_symmetry_2
Zn1 O5 1.962(5) .
Zn1 O4 2.034(4) 20_655
Zn1 O4 2.034(4) .
Zn1 O2 2.050(4) 20_655
Zn1 O2 2.050(4) .
Zn1 Zn1 2.9586(18) 21_655
Zn2 O6 1.979(6) .
Zn2 O1 2.029(4) 19_565
Zn2 O1 2.029(4) .
Zn2 O3 2.043(4) 19_565
Zn2 O3 2.043(4) .
Zn2 Zn2 2.9747(18) 25_565
O1 C16 1.261(8) .
O2 C17 1.236(8) .
O3 C16 1.253(7) 11
O4 C17 1.245(7) 21_655
C1 C2 1.518(14) .
C2 C3 1.407(7) 18
C2 C3 1.407(7) .
C3 C3 1.353(13) 14
C3 C4 1.516(8) .
C4 C6 1.377(9) .
C4 C5 1.416(10) .
C5 C7 1.384(9) .
C6 C8 1.368(9) .
C7 C9 1.352(9) .
C8 C9 1.400(9) .
C9 C10 1.508(8) .
C10 C12 1.379(8) .
C10 C11 1.415(8) .
C11 C13 1.367(8) .
C12 C14 1.407(8) .
C13 C15 1.391(9) .
C13 C17 1.510(8) .
C14 C15 1.385(8) .
C14 C16 1.499(9) .
C16 O3 1.253(7) 11
C17 O4 1.245(7) 21_655
